data_1570136
loop_
_publ_author_name
'Boudie, Claire'
'Mar&#xe9;chal, Manuel'
'Ah-Lung, Guillaume'
'Jacquemin, Johan'
'Nockemann, Peter'

_publ_section_title
;
 Tuneable-by-design copper oxide nanoparticles in ionic liquid nanofluids.
;
_journal_issue 45
_journal_name_full Nanoscale
_journal_page_first 18423
_journal_page_last 18434
_journal_paper_doi 10.1039/d3nr04159j
_journal_volume 15
_journal_year 2023
_chemical_formula_moiety '0.11(C16 H28 Cu2 O8)'
_chemical_formula_sum 'C H Cu O'
_chemical_formula_weight 92.56
_space_group_crystal_system triclinic
_space_group_IT_number 2
_space_group_name_Hall '-P 1'
_space_group_name_H-M_alt 'P -1'
_atom_sites_solution_hydrogens geom
_atom_sites_solution_primary direct
_atom_sites_solution_secondary difmap
_audit_creation_date 2016-06-14
_audit_creation_method
;
Olex2 1.2
(compiled 2016.02.16 svn.r3265 for OlexSys, GUI svn.r5155)
;
_audit_update_record
;
2023-08-16 deposited with the CCDC.	2023-10-16 downloaded from the CCDC.
;
_cell_angle_alpha 93.614(2)
_cell_angle_beta 93.5413(19)
_cell_angle_gamma 102.710(2)
_cell_formula_units_Z 9
_cell_length_a 5.15600(12)
_cell_length_b 8.6547(3)
_cell_length_c 11.5154(3)
_cell_measurement_temperature 293(2)
_cell_volume 498.76(2)
_computing_molecular_graphics 'Olex2 (Dolomanov et al., 2009)'
_computing_publication_material 'Olex2 (Dolomanov et al., 2009)'
_computing_structure_refinement 'ShelXL (Sheldrick, 2015)'
_computing_structure_solution 'ShelXS (Sheldrick, 2008)'
_diffrn_ambient_temperature 293(2)
_diffrn_measured_fraction_theta_full 0.986
_diffrn_measured_fraction_theta_max 0.986
_diffrn_radiation_monochromator graphite
_diffrn_radiation_type CuK\a
_diffrn_radiation_wavelength 1.54184
_diffrn_reflns_av_R_equivalents 0.0299
_diffrn_reflns_av_unetI/netI 0.0182
_diffrn_reflns_limit_h_max 6
_diffrn_reflns_limit_h_min -6
_diffrn_reflns_limit_k_max 10
_diffrn_reflns_limit_k_min -10
_diffrn_reflns_limit_l_max 14
_diffrn_reflns_limit_l_min -14
_diffrn_reflns_number 9209
_diffrn_reflns_theta_full 72.72
_diffrn_reflns_theta_max 72.72
_diffrn_reflns_theta_min 5.26
_diffrn_source 'fine-focus sealed tube'
_exptl_absorpt_coefficient_mu 10.582
_exptl_crystal_density_diffrn 2.773
_exptl_crystal_density_method 'not measured'
_exptl_crystal_F_000 396
_refine_diff_density_max 0.358
_refine_diff_density_min -0.504
_refine_diff_density_rms 0.068
_refine_ls_extinction_method none
_refine_ls_goodness_of_fit_ref 1.050
_refine_ls_hydrogen_treatment constr
_refine_ls_matrix_type full
_refine_ls_number_parameters 120
_refine_ls_number_reflns 1969
_refine_ls_number_restraints 0
_refine_ls_restrained_S_all 1.050
_refine_ls_R_factor_all 0.0247
_refine_ls_R_factor_gt 0.0246
_refine_ls_shift/su_max 0.001
_refine_ls_shift/su_mean 0.000
_refine_ls_structure_factor_coef Fsqd
_refine_ls_weighting_details 'calc w=1/[\s^2^(Fo^2^)+(0.0317P)^2^+0.5260P] where P=(Fo^2^+2Fc^2^)/3'
_refine_ls_weighting_scheme calc
_refine_ls_wR_factor_gt 0.0648
_refine_ls_wR_factor_ref 0.0649
_reflns_number_gt 1950
_reflns_number_total 1969
_reflns_threshold_expression >2sigma(I)
_cod_data_source_file d3nr04159j2.cif
_cod_data_source_block exp_237cubut
_cod_depositor_comments 'Adding full bibliography for 1570136--1570139.cif.'
_cod_database_code 1570136
_olex2_refinement_description
;
1. Fixed Uiso
 At 1.2 times of:
  All C(H,H) groups
 At 1.5 times of:
  All C(H,H,H) groups
2.a Secondary CH2 refined with riding coordinates:
 C007(H00A,H00B), C008(H00C,H00D), C009(H00E,H00F), C00B(H00G,H00H)
2.b Idealised Me refined as rotating group:
 C00C(H00I,H00J,H00K), C00D(H00L,H00M,H00N)
;
_olex2_submission_special_instructions 'No special instructions were received'

loop_
_space_group_symop_id
_space_group_symop_operation_xyz
1 'x, y, z'
2 '-x, -y, -z'

loop_
_atom_site_label
_atom_site_type_symbol
_atom_site_fract_x
_atom_site_fract_y
_atom_site_fract_z
_atom_site_U_iso_or_equiv
_atom_site_adp_type
_atom_site_occupancy
_atom_site_calc_flag
_atom_site_disorder_assembly
_atom_site_disorder_group
_atom_site_refinement_flags_posn
Cu01 Cu 0.71214(4) 0.97579(3) 0.554159(19) 0.00885(10) Uani 1 d . . .
O002 O 0.1249(2) 0.95290(14) 0.59272(10) 0.0113(2) Uani 1 d . . .
O003 O 0.4958(2) 0.91510(15) 0.68560(10) 0.0146(3) Uani 1 d . . .
O004 O 0.2236(2) 0.80453(15) 0.38334(11) 0.0155(3) Uani 1 d . . .
O005 O 0.5890(2) 0.76162(14) 0.48038(11) 0.0152(3) Uani 1 d . . .
C006 C 0.3823(3) 0.7184(2) 0.41120(15) 0.0123(3) Uani 1 d . . .
C007 C 0.5582(4) 0.5063(2) 0.30061(16) 0.0165(4) Uani 1 d . . .
H00A H 0.7108 0.5274 0.3576 0.020 Uiso 1 calc . . R
H00B H 0.5156 0.3936 0.2766 0.020 Uiso 1 calc . . R
C008 C 0.3201(3) 0.5494(2) 0.35780(16) 0.0148(3) Uani 1 d . . .
H00C H 0.1707 0.5347 0.2996 0.018 Uiso 1 calc . . R
H00D H 0.2674 0.4778 0.4180 0.018 Uiso 1 calc . . R
C009 C 0.0930(3) 0.8565(2) 0.78093(15) 0.0146(3) Uani 1 d . . .
H00E H -0.0108 0.7496 0.7592 0.017 Uiso 1 calc . . R
H00F H -0.0315 0.9239 0.7939 0.017 Uiso 1 calc . . R
C00A C 0.2514(3) 0.91310(19) 0.68008(14) 0.0101(3) Uani 1 d . . .
C00B C 0.2562(4) 0.8552(2) 0.89462(15) 0.0198(4) Uani 1 d . . .
H00G H 0.3498 0.9630 0.9205 0.024 Uiso 1 calc . . R
H00H H 0.3885 0.7930 0.8817 0.024 Uiso 1 calc . . R
C00C C 0.6317(4) 0.5992(3) 0.19523(18) 0.0278(4) Uani 1 d . . .
H00I H 0.4791 0.5825 0.1400 0.042 Uiso 1 calc . . GR
H00J H 0.7737 0.5634 0.1595 0.042 Uiso 1 calc . . GR
H00K H 0.6889 0.7103 0.2196 0.042 Uiso 1 calc . . GR
C00D C 0.0838(4) 0.7861(3) 0.98941(17) 0.0266(4) Uani 1 d . . .
H00L H 0.0063 0.6758 0.9679 0.040 Uiso 1 calc . . GR
H00M H -0.0554 0.8425 0.9985 0.040 Uiso 1 calc . . GR
H00N H 0.1915 0.7963 1.0617 0.040 Uiso 1 calc . . GR

loop_
_atom_site_aniso_label
_atom_site_aniso_U_11
_atom_site_aniso_U_22
_atom_site_aniso_U_33
_atom_site_aniso_U_23
_atom_site_aniso_U_13
_atom_site_aniso_U_12
Cu01 0.00717(14) 0.01069(15) 0.01050(14) 0.00090(9) 0.00489(9) 0.00472(10)
O002 0.0083(5) 0.0159(6) 0.0118(5) 0.0026(4) 0.0039(4) 0.0060(4)
O003 0.0091(6) 0.0236(7) 0.0139(6) 0.0052(5) 0.0045(4) 0.0079(5)
O004 0.0136(6) 0.0154(6) 0.0194(6) -0.0028(5) 0.0035(5) 0.0078(5)
O005 0.0139(6) 0.0129(6) 0.0198(6) 0.0010(5) 0.0029(5) 0.0045(5)
C006 0.0110(8) 0.0131(8) 0.0139(8) 0.0010(6) 0.0091(6) 0.0029(6)
C007 0.0166(8) 0.0162(9) 0.0193(9) -0.0006(7) 0.0074(7) 0.0084(7)
C008 0.0127(8) 0.0126(8) 0.0204(8) -0.0009(7) 0.0065(7) 0.0046(6)
C009 0.0107(8) 0.0213(9) 0.0125(8) 0.0033(7) 0.0048(6) 0.0036(7)
C00A 0.0104(7) 0.0091(7) 0.0116(7) -0.0010(6) 0.0029(6) 0.0038(6)
C00B 0.0181(9) 0.0318(10) 0.0126(8) 0.0054(7) 0.0056(7) 0.0101(8)
C00C 0.0311(11) 0.0328(11) 0.0240(10) 0.0049(9) 0.0146(8) 0.0125(9)
C00D 0.0307(11) 0.0375(12) 0.0169(9) 0.0109(8) 0.0108(8) 0.0138(9)

loop_
_atom_type_symbol
_atom_type_description
_atom_type_scat_dispersion_real
_atom_type_scat_dispersion_imag
_atom_type_scat_source
C C 0.0181 0.0091 'International Tables Vol C Tables 4.2.6.8 and 6.1.1.4'
H H 0.0000 0.0000 'International Tables Vol C Tables 4.2.6.8 and 6.1.1.4'
O O 0.0492 0.0322 'International Tables Vol C Tables 4.2.6.8 and 6.1.1.4'
Cu Cu -1.9646 0.5888 'International Tables Vol C Tables 4.2.6.8 and 6.1.1.4'

loop_
_geom_angle_atom_site_label_1
_geom_angle_atom_site_label_2
_geom_angle_atom_site_label_3
_geom_angle
_geom_angle_site_symmetry_1
_geom_angle_site_symmetry_3
_geom_angle_publ_flag
O002 Cu01 Cu01 82.46(3) 2_676 2_676 ?
O002 Cu01 Cu01 161.65(3) 1_655 2_676 ?
O002 Cu01 O002 79.25(5) 2_676 1_655 ?
O003 Cu01 Cu01 87.52(4) . 2_676 ?
O003 Cu01 O002 169.95(5) . 2_676 ?
O003 Cu01 O002 110.78(5) . 1_655 ?
O004 Cu01 Cu01 86.43(4) 2_676 2_676 ?
O004 Cu01 O002 95.05(5) 2_676 1_655 ?
O004 Cu01 O002 89.85(5) 2_676 2_676 ?
O004 Cu01 O003 88.69(5) 2_676 . ?
O004 Cu01 O005 170.04(5) 2_676 . ?
O005 Cu01 Cu01 83.68(4) . 2_676 ?
O005 Cu01 O002 94.71(5) . 1_655 ?
O005 Cu01 O002 89.98(5) . 2_676 ?
O005 Cu01 O003 89.74(5) . . ?
Cu01 O002 Cu01 100.75(5) 2_676 1_455 ?
C00A O002 Cu01 134.58(11) . 1_455 ?
C00A O002 Cu01 124.64(10) . 2_676 ?
C00A O003 Cu01 121.33(11) . . ?
C006 O004 Cu01 120.70(11) . 2_676 ?
C006 O005 Cu01 123.68(11) . . ?
O004 C006 C008 117.48(15) . . ?
O005 C006 O004 125.47(16) . . ?
O005 C006 C008 117.05(15) . . ?
H00A C007 H00B 107.8 . . ?
C008 C007 H00A 109.1 . . ?
C008 C007 H00B 109.1 . . ?
C00C C007 H00A 109.1 . . ?
C00C C007 H00B 109.1 . . ?
C00C C007 C008 112.51(15) . . ?
C006 C008 C007 112.44(14) . . ?
C006 C008 H00C 109.1 . . ?
C006 C008 H00D 109.1 . . ?
C007 C008 H00C 109.1 . . ?
C007 C008 H00D 109.1 . . ?
H00C C008 H00D 107.8 . . ?
H00E C009 H00F 107.5 . . ?
C00A C009 H00E 108.5 . . ?
C00A C009 H00F 108.5 . . ?
C00A C009 C00B 115.29(14) . . ?
C00B C009 H00E 108.5 . . ?
C00B C009 H00F 108.5 . . ?
O002 C00A C009 117.11(14) . . ?
O003 C00A O002 124.03(15) . . ?
O003 C00A C009 118.84(15) . . ?
C009 C00B H00G 109.2 . . ?
C009 C00B H00H 109.2 . . ?
C009 C00B C00D 112.00(16) . . ?
H00G C00B H00H 107.9 . . ?
C00D C00B H00G 109.2 . . ?
C00D C00B H00H 109.2 . . ?
C007 C00C H00I 109.5 . . ?
C007 C00C H00J 109.5 . . ?
C007 C00C H00K 109.5 . . ?
H00I C00C H00J 109.5 . . ?
H00I C00C H00K 109.5 . . ?
H00J C00C H00K 109.5 . . ?
C00B C00D H00L 109.5 . . ?
C00B C00D H00M 109.5 . . ?
C00B C00D H00N 109.5 . . ?
H00L C00D H00M 109.5 . . ?
H00L C00D H00N 109.5 . . ?
H00M C00D H00N 109.5 . . ?

loop_
_geom_bond_atom_site_label_1
_geom_bond_atom_site_label_2
_geom_bond_distance
_geom_bond_site_symmetry_2
_geom_bond_publ_flag
Cu01 Cu01 2.5786(4) 2_676 ?
Cu01 O002 2.2011(11) 1_655 ?
Cu01 O002 2.0067(12) 2_676 ?
Cu01 O003 1.9651(12) . ?
Cu01 O004 1.9400(12) 2_676 ?
Cu01 O005 1.9436(12) . ?
O002 Cu01 2.0066(12) 2_676 ?
O002 Cu01 2.2011(11) 1_455 ?
O002 C00A 1.272(2) . ?
O003 C00A 1.254(2) . ?
O004 Cu01 1.9399(12) 2_676 ?
O004 C006 1.263(2) . ?
O005 C006 1.262(2) . ?
C006 C008 1.509(2) . ?
C007 H00A 0.9700 . ?
C007 H00B 0.9700 . ?
C007 C008 1.533(2) . ?
C007 C00C 1.519(3) . ?
C008 H00C 0.9700 . ?
C008 H00D 0.9700 . ?
C009 H00E 0.9700 . ?
C009 H00F 0.9700 . ?
C009 C00A 1.506(2) . ?
C009 C00B 1.514(2) . ?
C00B H00G 0.9700 . ?
C00B H00H 0.9700 . ?
C00B C00D 1.519(3) . ?
C00C H00I 0.9600 . ?
C00C H00J 0.9600 . ?
C00C H00K 0.9600 . ?
C00D H00L 0.9600 . ?
C00D H00M 0.9600 . ?
C00D H00N 0.9600 . ?

loop_
_geom_torsion_atom_site_label_1
_geom_torsion_atom_site_label_2
_geom_torsion_atom_site_label_3
_geom_torsion_atom_site_label_4
_geom_torsion
_geom_torsion_site_symmetry_1
_geom_torsion_site_symmetry_2
_geom_torsion_site_symmetry_3
_geom_torsion_site_symmetry_4
_geom_torsion_publ_flag
Cu01 Cu01 O003 C00A 1.62(13) 2_676 . . . ?
Cu01 Cu01 O005 C006 2.14(13) 2_676 . . . ?
Cu01 O002 C00A O003 -176.54(11) 1_455 . . . ?
Cu01 O002 C00A O003 0.7(2) 2_676 . . . ?
Cu01 O002 C00A C009 -177.63(11) 2_676 . . . ?
Cu01 O002 C00A C009 5.1(2) 1_455 . . . ?
Cu01 O003 C00A O002 -1.8(2) . . . . ?
Cu01 O003 C00A C009 176.50(11) . . . . ?
Cu01 O004 C006 O005 0.9(2) 2_676 . . . ?
Cu01 O004 C006 C008 -179.32(11) 2_676 . . . ?
Cu01 O005 C006 O004 -2.5(2) . . . . ?
Cu01 O005 C006 C008 177.72(11) . . . . ?
O002 Cu01 O003 C00A -177.00(12) 1_655 . . . ?
O002 Cu01 O003 C00A 6.3(4) 2_676 . . . ?
O002 Cu01 O005 C006 -159.50(13) 1_655 . . . ?
O002 Cu01 O005 C006 -80.28(13) 2_676 . . . ?
O003 Cu01 O005 C006 89.67(13) . . . . ?
O004 Cu01 O003 C00A 88.10(13) 2_676 . . . ?
O004 Cu01 O005 C006 8.8(4) 2_676 . . . ?
O004 C006 C008 C007 128.32(16) . . . . ?
O005 Cu01 O003 C00A -82.07(13) . . . . ?
O005 C006 C008 C007 -51.9(2) . . . . ?
C00A C009 C00B C00D -176.08(16) . . . . ?
C00B C009 C00A O002 -163.30(15) . . . . ?
C00B C009 C00A O003 18.2(2) . . . . ?
C00C C007 C008 C006 -66.0(2) . . . . ?
